data_4084169
loop_
_publ_author_name
'Yasuda, Makoto'
'Nagano, Yoshitaka'
'Yunoki, Hiroshi'
'Tsuruwa, Kensuke'
'Baba, Akio'

_publ_section_title
;
 Chiral Transfer in the Reaction of Aminoallylic Stannanes with Carbonyls
 in Two Different Modes using Tin(II) and Indium(III) Halides for the
 Synthesis of Each Enantiomer
;
_journal_issue 15
_journal_name_full Organometallics
_journal_page_first 3924
_journal_paper_doi 10.1021/om500768e
_journal_volume 33
_journal_year 2014
_chemical_formula_moiety 'C28 H24 N2 O7'
_chemical_formula_sum 'C28 H24 N2 O7'
_chemical_formula_weight 500.51
_space_group_IT_number 19
_symmetry_cell_setting orthorhombic
_symmetry_Int_Tables_number 19
_symmetry_space_group_name_Hall 'P 2ac 2ab'
_symmetry_space_group_name_H-M 'P 21 21 21'
_atom_sites_solution_hydrogens geom
_atom_sites_solution_primary direct
_atom_sites_solution_secondary difmap
_cell_angle_alpha 90.0000
_cell_angle_beta 90.0000
_cell_angle_gamma 90.0000
_cell_formula_units_Z 4
_cell_length_a 8.8953(3)
_cell_length_b 11.8609(4)
_cell_length_c 23.4715(7)
_cell_measurement_reflns_used 40276
_cell_measurement_temperature 123
_cell_measurement_theta_max 27.45
_cell_measurement_theta_min 2.99
_cell_volume 2476.39(14)
_computing_cell_refinement 'RAPID AUTO'
_computing_data_collection 'RAPID AUTO (Rigaku, ????)'
_computing_data_reduction 'RAPID AUTO'
_computing_molecular_graphics 'CrystalStructure 4.0'
_computing_publication_material 'CrystalStructure 4.0 (Rigaku, 2010)'
_computing_structure_refinement 'CRYSTALS (Carruthers, et al., 1999)'
_computing_structure_solution 'SIR92 (Altomare, et al., 1994)'
_diffrn_ambient_temperature 123
_diffrn_detector_area_resol_mean 10.000
_diffrn_measured_fraction_theta_full 0.998
_diffrn_measured_fraction_theta_max 0.998
_diffrn_measurement_device_type 'Rigaku R-AXIS RAPID'
_diffrn_measurement_method \w
_diffrn_radiation_type 'Mo K\a'
_diffrn_radiation_wavelength 0.71075
_diffrn_reflns_av_R_equivalents 0.0440
_diffrn_reflns_limit_h_max 10
_diffrn_reflns_limit_h_min -10
_diffrn_reflns_limit_k_max 14
_diffrn_reflns_limit_k_min -14
_diffrn_reflns_limit_l_max 27
_diffrn_reflns_limit_l_min -26
_diffrn_reflns_number 27281
_diffrn_reflns_theta_full 25.00
_diffrn_reflns_theta_max 25.00
_diffrn_standards_number 0
_exptl_absorpt_coefficient_mu 0.097
_exptl_absorpt_correction_T_max 0.962
_exptl_absorpt_correction_T_min 0.694
_exptl_absorpt_correction_type multi-scan
_exptl_absorpt_process_details 'ABSCOR (Rigaku, 1995)'
_exptl_crystal_colour colorless
_exptl_crystal_density_diffrn 1.342
_exptl_crystal_density_method 'not measured'
_exptl_crystal_description prism
_exptl_crystal_F_000 1048.00
_exptl_crystal_size_max 0.600
_exptl_crystal_size_mid 0.500
_exptl_crystal_size_min 0.400
_refine_diff_density_max 0.300
_refine_diff_density_min -0.228
_refine_ls_extinction_method none
_refine_ls_goodness_of_fit_ref 0.893
_refine_ls_hydrogen_treatment constr
_refine_ls_number_parameters 358
_refine_ls_number_reflns 4256
_refine_ls_R_factor_gt 0.0319
_refine_ls_shift/su_max 0.000
_refine_ls_structure_factor_coef F
_refine_ls_weighting_details
;
    Chebychev polynomial with 3 parameters (Carruthers & Watkin, 1979)
    3.4333    1.4670    2.3672
;
_refine_ls_weighting_scheme calc
_refine_ls_wR_factor_ref 0.0418
_reflns_number_gt 4148
_reflns_number_total 4351
_reflns_threshold_expression F>2.0\s(F)
_cod_data_source_file om500768e_si_007.cif
_cod_data_source_block 703FR1____________________
_cod_depositor_comments 'Adding full bibliography for 4084164--4084171.cif.'
_cod_database_code 4084169

loop_
_symmetry_equiv_pos_site_id
_symmetry_equiv_pos_as_xyz
1 +X,+Y,+Z
2 1/2+X,1/2-Y,-Z
3 -X,1/2+Y,1/2-Z
4 1/2-X,-Y,1/2+Z

loop_
_atom_site_label
_atom_site_type_symbol
_atom_site_fract_x
_atom_site_fract_y
_atom_site_fract_z
_atom_site_U_iso_or_equiv
_atom_site_adp_type
_atom_site_occupancy
_atom_site_symmetry_multiplicity
_atom_site_calc_flag
_atom_site_refinement_flags
O1 O 0.17694(12) 0.35678(9) 0.89844(5) 0.0244(3) Uani 1.0 4 d .
O2 O 0.07153(15) 0.39080(10) 0.98506(5) 0.0357(4) Uani 1.0 4 d .
O3 O -0.06495(13) 0.58269(10) 0.93800(6) 0.0340(3) Uani 1.0 4 d .
O4 O 0.77824(14) 0.21010(11) 0.90934(5) 0.0350(4) Uani 1.0 4 d .
O5 O 0.16309(16) -0.20110(10) 0.77225(6) 0.0390(4) Uani 1.0 4 d .
O6 O 0.0491(3) -0.08281(12) 0.71757(6) 0.0558(5) Uani 1.0 4 d .
O7 O 0.52035(16) 0.05941(13) 0.75722(5) 0.0425(4) Uani 1.0 4 d .
N1 N 0.62509(16) 0.15967(13) 0.83273(6) 0.0304(4) Uani 1.0 4 d .
N8 N 0.12002(17) -0.10547(12) 0.76101(6) 0.0323(4) Uani 1.0 4 d .
C10 C 0.42460(18) 0.28060(13) 0.91651(7) 0.0249(4) Uani 1.0 4 d .
C11 C 0.25387(18) 0.25505(13) 0.91699(6) 0.0239(4) Uani 1.0 4 d .
C12 C 0.23947(19) -0.03595(13) 0.84877(7) 0.0284(4) Uani 1.0 4 d .
C13 C 0.73241(19) 0.14040(14) 0.87620(7) 0.0286(4) Uani 1.0 4 d .
C14 C 0.21254(18) 0.16042(13) 0.87625(7) 0.0242(4) Uani 1.0 4 d .
C15 C 0.22954(19) 0.66493(14) 0.95889(7) 0.0295(4) Uani 1.0 4 d .
C16 C 0.28702(19) 0.61068(13) 0.86244(7) 0.0272(4) Uani 1.0 4 d .
C17 C 0.05366(18) 0.52968(13) 0.90840(7) 0.0264(4) Uani 1.0 4 d .
C18 C 0.0924(2) 0.09205(14) 0.79038(7) 0.0292(5) Uani 1.0 4 d .
C19 C 0.09782(18) 0.41744(13) 0.93708(7) 0.0254(4) Uani 1.0 4 d .
C20 C 0.26982(19) 0.05174(14) 0.88632(7) 0.0277(4) Uani 1.0 4 d .
C21 C 0.19167(18) 0.60543(13) 0.90959(7) 0.0249(4) Uani 1.0 4 d .
C22 C 0.46452(19) 0.36624(14) 0.96320(8) 0.0298(5) Uani 1.0 4 d .
C23 C 0.70110(19) -0.02543(15) 0.82305(7) 0.0314(5) Uani 1.0 4 d .
C24 C 0.4192(2) 0.67352(14) 0.86468(7) 0.0315(5) Uani 1.0 4 d .
C25 C 0.7232(3) -0.13640(16) 0.80586(8) 0.0388(5) Uani 1.0 4 d .
C26 C 0.8723(2) -0.04574(15) 0.90273(8) 0.0336(5) Uani 1.0 4 d .
C27 C 0.45557(19) 0.73323(15) 0.91365(7) 0.0306(5) Uani 1.0 4 d .
C28 C 0.35934(19) 0.72944(15) 0.96062(8) 0.0319(5) Uani 1.0 4 d .
C29 C 0.15222(19) -0.01341(14) 0.80113(7) 0.0269(4) Uani 1.0 4 d .
C30 C 0.55783(19) 0.26671(16) 0.82096(8) 0.0325(5) Uani 1.0 4 d .
C31 C 0.77563(18) 0.01900(14) 0.87042(7) 0.0285(4) Uani 1.0 4 d .
C32 C 0.12291(18) 0.17936(13) 0.82834(7) 0.0271(4) Uani 1.0 4 d .
C33 C 0.47250(18) 0.32125(15) 0.85834(8) 0.0299(5) Uani 1.0 4 d .
C34 C 0.60371(19) 0.06404(15) 0.79836(7) 0.0311(5) Uani 1.0 4 d .
C35 C 0.8946(3) -0.15781(16) 0.88575(8) 0.0378(5) Uani 1.0 4 d .
C36 C 0.8219(3) -0.20202(15) 0.83823(8) 0.0392(5) Uani 1.0 4 d .
C37 C -0.2046(2) 0.52427(17) 0.93090(12) 0.0496(6) Uani 1.0 4 d .
H1 H 0.2766 -0.1080 0.8554 0.0339 Uiso 1.0 4 calc R
H2 H 0.1680 0.6607 0.9908 0.0356 Uiso 1.0 4 calc R
H3 H 0.2612 0.5726 0.8292 0.0328 Uiso 1.0 4 calc R
H4 H 0.0327 0.1044 0.7584 0.0349 Uiso 1.0 4 calc R
H5 H 0.3289 0.0387 0.9183 0.0329 Uiso 1.0 4 calc R
H6 H 0.4835 0.6746 0.8334 0.0380 Uiso 1.0 4 calc R
H7 H 0.6734 -0.1659 0.7744 0.0465 Uiso 1.0 4 calc R
H8 H 0.9207 -0.0163 0.9345 0.0404 Uiso 1.0 4 calc R
H9 H 0.5435 0.7755 0.9153 0.0368 Uiso 1.0 4 calc R
H10 H 0.3818 0.7710 0.9931 0.0380 Uiso 1.0 4 calc R
H11 H 0.5745 0.2996 0.7856 0.0388 Uiso 1.0 4 calc R
H12 H 0.0839 0.2509 0.8216 0.0325 Uiso 1.0 4 calc R
H13 H 0.4379 0.3920 0.8474 0.0355 Uiso 1.0 4 calc R
H14 H 0.9590 -0.2037 0.9067 0.0452 Uiso 1.0 4 calc R
H15 H 0.8400 -0.2763 0.8277 0.0469 Uiso 1.0 4 calc R
H16 H 0.4244 0.3409 0.9989 0.0356 Uiso 1.0 4 calc R
H17 H 0.5717 0.3734 0.9662 0.0360 Uiso 1.0 4 calc R
H18 H 0.4217 0.4381 0.9537 0.0358 Uiso 1.0 4 calc R
H19 H -0.1906 0.4454 0.9383 0.0594 Uiso 1.0 4 calc R
H20 H -0.2773 0.5542 0.9570 0.0597 Uiso 1.0 4 calc R
H21 H -0.2398 0.5344 0.8926 0.0596 Uiso 1.0 4 calc R
H22 H 0.4784 0.2104 0.9247 0.0292 Uiso 1.0 4 calc R
H23 H 0.2216 0.2357 0.9557 0.0283 Uiso 1.0 4 calc R
H24 H 0.0237 0.5154 0.8689 0.0311 Uiso 1.0 4 calc R

loop_
_atom_site_aniso_label
_atom_site_aniso_U_11
_atom_site_aniso_U_22
_atom_site_aniso_U_33
_atom_site_aniso_U_12
_atom_site_aniso_U_13
_atom_site_aniso_U_23
O1 0.0271(6) 0.0198(6) 0.0265(6) 0.0049(5) 0.0008(5) 0.0011(4)
O2 0.0444(7) 0.0292(6) 0.0336(7) 0.0064(6) 0.0097(6) 0.0023(5)
O3 0.0244(6) 0.0229(6) 0.0548(8) 0.0023(5) 0.0059(6) -0.0065(6)
O4 0.0359(7) 0.0313(7) 0.0379(7) 0.0051(5) -0.0025(6) -0.0042(6)
O5 0.0485(8) 0.0257(7) 0.0428(8) 0.0021(6) 0.0006(6) -0.0059(6)
O6 0.0945(13) 0.0344(7) 0.0385(8) -0.0105(8) -0.0241(9) -0.0001(6)
O7 0.0426(8) 0.0574(9) 0.0274(7) -0.0022(7) -0.0006(6) -0.0001(6)
N1 0.0303(7) 0.0351(8) 0.0258(7) 0.0050(6) 0.0019(6) 0.0021(6)
N8 0.0399(8) 0.0270(8) 0.0298(8) -0.0068(7) 0.0021(7) -0.0003(6)
C10 0.0256(8) 0.0223(8) 0.0268(8) 0.0031(6) 0.0010(6) 0.0002(6)
C11 0.0270(8) 0.0183(8) 0.0265(8) 0.0022(6) 0.0001(6) 0.0021(6)
C12 0.0315(9) 0.0208(8) 0.0330(9) 0.0030(7) 0.0007(7) 0.0006(7)
C13 0.0256(8) 0.0328(9) 0.0274(8) 0.0027(7) 0.0044(7) 0.0007(7)
C14 0.0234(8) 0.0228(8) 0.0265(8) -0.0004(6) 0.0021(6) 0.0023(6)
C15 0.0276(8) 0.0311(9) 0.0298(8) 0.0036(7) 0.0006(7) -0.0034(7)
C16 0.0350(9) 0.0217(8) 0.0248(8) 0.0013(7) -0.0012(7) -0.0010(6)
C17 0.0259(8) 0.0199(8) 0.0335(9) 0.0037(7) 0.0009(7) -0.0029(7)
C18 0.0331(9) 0.0257(8) 0.0286(9) -0.0027(7) -0.0017(7) 0.0043(7)
C19 0.0244(8) 0.0205(8) 0.0313(9) 0.0000(6) 0.0004(7) -0.0040(7)
C20 0.0299(9) 0.0218(8) 0.0313(8) 0.0016(7) -0.0021(7) 0.0020(7)
C21 0.0262(8) 0.0181(7) 0.0303(8) 0.0042(6) -0.0029(7) 0.0001(6)
C22 0.0271(8) 0.0264(8) 0.0359(9) -0.0012(7) -0.0026(7) 0.0004(7)
C23 0.0292(9) 0.0360(9) 0.0290(9) -0.0032(7) 0.0070(7) -0.0016(7)
C24 0.0358(9) 0.0279(9) 0.0307(9) 0.0010(8) 0.0048(8) 0.0037(7)
C25 0.0425(10) 0.0375(10) 0.0365(10) -0.0060(9) 0.0097(9) -0.0063(8)
C26 0.0326(9) 0.0309(9) 0.0373(10) 0.0055(7) 0.0042(8) 0.0017(8)
C27 0.0275(9) 0.0290(9) 0.0354(9) -0.0026(7) -0.0028(7) 0.0020(7)
C28 0.0314(9) 0.0330(9) 0.0311(9) 0.0003(8) -0.0054(7) -0.0066(7)
C29 0.0313(8) 0.0241(8) 0.0254(8) -0.0040(7) 0.0033(7) -0.0028(7)
C30 0.0313(9) 0.0371(9) 0.0290(8) 0.0048(8) 0.0034(7) 0.0096(7)
C31 0.0266(8) 0.0295(9) 0.0292(9) 0.0002(7) 0.0062(7) 0.0015(7)
C32 0.0301(8) 0.0212(8) 0.0301(9) 0.0012(7) -0.0004(7) 0.0022(7)
C33 0.0253(8) 0.0279(8) 0.0365(9) 0.0022(7) 0.0005(7) 0.0086(7)
C34 0.0290(9) 0.0396(10) 0.0245(9) -0.0010(8) 0.0069(7) 0.0011(7)
C35 0.0403(10) 0.0327(9) 0.0403(10) 0.0070(8) 0.0099(8) 0.0051(8)
C36 0.0454(11) 0.0265(9) 0.0458(11) 0.0007(8) 0.0157(9) -0.0016(8)
C37 0.0239(9) 0.0321(10) 0.0929(17) -0.0012(8) 0.0049(10) -0.0070(11)

loop_
_atom_type_symbol
_atom_type_description
_atom_type_scat_dispersion_real
_atom_type_scat_dispersion_imag
_atom_type_scat_source
C C 0.0033 0.0016
;
International Tables for Crystallography
(1992, Vol. C, Tables 4.2.6.8 and 6.1.1.4)
;
H H 0.0000 0.0000
;
International Tables for Crystallography
(1992, Vol. C, Table 6.1.1.4)
;
N N 0.0061 0.0033
;
International Tables for Crystallography
(1992, Vol. C, Tables 4.2.6.8 and 6.1.1.4)
;
O O 0.0106 0.0060
;
International Tables for Crystallography
(1992, Vol. C, Tables 4.2.6.8 and 6.1.1.4)
;

loop_
_geom_angle_atom_site_label_1
_geom_angle_atom_site_label_2
_geom_angle_atom_site_label_3
_geom_angle
_geom_angle_publ_flag
C11 O1 C19 119.00(12) yes
C17 O3 C37 112.06(14) yes
C13 N1 C30 124.37(15) yes
C13 N1 C34 112.01(14) yes
C30 N1 C34 123.30(15) yes
O5 N8 O6 122.78(15) yes
O5 N8 C29 119.24(14) yes
O6 N8 C29 117.98(14) yes
C11 C10 C22 110.55(13) yes
C11 C10 C33 110.24(13) yes
C22 C10 C33 111.65(14) yes
O1 C11 C10 107.28(12) yes
O1 C11 C14 108.10(12) yes
C10 C11 C14 112.16(13) yes
C20 C12 C29 118.40(15) yes
O4 C13 N1 125.59(16) yes
O4 C13 C31 129.13(16) yes
N1 C13 C31 105.26(14) yes
C11 C14 C20 118.93(15) yes
C11 C14 C32 121.73(14) yes
C20 C14 C32 119.32(15) yes
C21 C15 C28 120.28(16) yes
C21 C16 C24 120.46(15) yes
O3 C17 C19 111.10(13) yes
O3 C17 C21 109.34(13) yes
C19 C17 C21 107.22(13) yes
C29 C18 C32 118.74(16) yes
O1 C19 O2 126.38(15) yes
O1 C19 C17 107.36(13) yes
O2 C19 C17 126.20(15) yes
C12 C20 C14 120.60(15) yes
C15 C21 C16 119.20(15) yes
C15 C21 C17 120.54(15) yes
C16 C21 C17 120.14(15) yes
C25 C23 C31 121.38(17) yes
C25 C23 C34 130.13(16) yes
C31 C23 C34 108.49(15) yes
C16 C24 C27 120.04(16) yes
C23 C25 C36 117.26(17) yes
C31 C26 C35 117.37(17) yes
C24 C27 C28 119.64(16) yes
C15 C28 C27 120.36(17) yes
N8 C29 C12 118.83(15) yes
N8 C29 C18 118.69(15) yes
C12 C29 C18 122.47(16) yes
N1 C30 C33 122.94(17) yes
C13 C31 C23 108.24(15) yes
C13 C31 C26 130.22(16) yes
C23 C31 C26 121.53(16) yes
C14 C32 C18 120.45(15) yes
C10 C33 C30 127.10(17) yes
O7 C34 N1 125.01(17) yes
O7 C34 C23 129.12(17) yes
N1 C34 C23 105.87(14) yes
C26 C35 C36 121.28(18) yes
C25 C36 C35 121.17(17) yes
C11 C10 H22 108.132 no
C22 C10 H22 108.000 no
C33 C10 H22 108.153 no
O1 C11 H23 109.553 no
C10 C11 H23 109.852 no
C14 C11 H23 109.826 no
C20 C12 H1 120.818 no
C29 C12 H1 120.779 no
C21 C15 H2 119.916 no
C28 C15 H2 119.798 no
C21 C16 H3 119.522 no
C24 C16 H3 120.018 no
O3 C17 H24 109.837 no
C19 C17 H24 109.479 no
C21 C17 H24 109.817 no
C29 C18 H4 120.599 no
C32 C18 H4 120.664 no
C12 C20 H5 119.826 no
C14 C20 H5 119.570 no
C10 C22 H16 109.301 no
C10 C22 H17 109.924 no
C10 C22 H18 109.264 no
H16 C22 H17 109.450 no
H16 C22 H18 109.448 no
H17 C22 H18 109.440 no
C16 C24 H6 119.776 no
C27 C24 H6 120.179 no
C23 C25 H7 121.325 no
C36 C25 H7 121.413 no
C31 C26 H8 121.376 no
C35 C26 H8 121.249 no
C24 C27 H9 120.324 no
C28 C27 H9 120.037 no
C15 C28 H10 119.714 no
C27 C28 H10 119.927 no
N1 C30 H11 118.604 no
C33 C30 H11 118.460 no
C14 C32 H12 119.715 no
C18 C32 H12 119.834 no
C10 C33 H13 116.402 no
C30 C33 H13 116.494 no
C26 C35 H14 119.459 no
C36 C35 H14 119.263 no
C25 C36 H15 119.431 no
C35 C36 H15 119.392 no
O3 C37 H19 109.803 no
O3 C37 H20 109.334 no
O3 C37 H21 109.361 no
H19 C37 H20 109.449 no
H19 C37 H21 109.436 no
H20 C37 H21 109.443 no

loop_
_geom_bond_atom_site_label_1
_geom_bond_atom_site_label_2
_geom_bond_distance
_geom_bond_publ_flag
O1 C11 1.4539(19) yes
O1 C19 1.355(2) yes
O2 C19 1.193(2) yes
O3 C17 1.411(2) yes
O3 C37 1.432(3) yes
O4 C13 1.206(2) yes
O5 N8 1.2259(19) yes
O6 N8 1.229(3) yes
O7 C34 1.219(2) yes
N1 C13 1.416(3) yes
N1 C30 1.430(3) yes
N1 C34 1.405(3) yes
N8 C29 1.470(3) yes
C10 C11 1.549(3) yes
C10 C22 1.536(3) yes
C10 C33 1.509(3) yes
C11 C14 1.520(3) yes
C12 C20 1.390(3) yes
C12 C29 1.387(3) yes
C13 C31 1.497(3) yes
C14 C20 1.406(3) yes
C14 C32 1.397(3) yes
C15 C21 1.397(3) yes
C15 C28 1.386(3) yes
C16 C21 1.396(3) yes
C16 C24 1.393(3) yes
C17 C19 1.543(3) yes
C17 C21 1.522(3) yes
C18 C29 1.383(3) yes
C18 C32 1.393(3) yes
C23 C25 1.391(3) yes
C23 C31 1.398(3) yes
C23 C34 1.487(3) yes
C24 C27 1.388(3) yes
C25 C36 1.398(3) yes
C26 C31 1.380(3) yes
C26 C35 1.402(3) yes
C27 C28 1.396(3) yes
C30 C33 1.328(3) yes
C35 C36 1.392(3) yes
C10 H22 0.980 no
C11 H23 0.980 no
C12 H1 0.930 no
C15 H2 0.930 no
C16 H3 0.930 no
C17 H24 0.980 no
C18 H4 0.930 no
C20 H5 0.930 no
C22 H16 0.960 no
C22 H17 0.960 no
C22 H18 0.960 no
C24 H6 0.930 no
C25 H7 0.930 no
C26 H8 0.930 no
C27 H9 0.930 no
C28 H10 0.930 no
C30 H11 0.930 no
C32 H12 0.930 no
C33 H13 0.930 no
C35 H14 0.930 no
C36 H15 0.930 no
C37 H19 0.960 no
C37 H20 0.960 no
C37 H21 0.960 no

loop_
_geom_contact_atom_site_label_1
_geom_contact_atom_site_label_2
_geom_contact_distance
_geom_contact_publ_flag
_geom_contact_site_symmetry_2
O1 O3 3.5597(16) no .
O1 C16 3.2775(19) no .
O1 C21 2.9637(19) no .
O1 C22 2.978(2) no .
O1 C32 2.714(2) no .
O1 C33 2.824(2) no .
O2 O3 2.8061(18) no .
O2 C11 2.789(2) no .
O2 C15 3.595(2) no .
O2 C21 3.280(2) no .
O2 C22 3.545(3) no .
O2 C37 3.186(3) no .
O3 C15 2.838(2) no .
O4 C10 3.259(2) no .
O4 C22 3.580(3) no .
O4 C23 3.518(3) no .
O4 C26 3.151(3) no .
O4 C30 2.932(3) no .
O4 C33 3.251(2) no .
O4 C34 3.492(2) no .
O5 C12 2.743(2) no .
O5 C18 3.559(2) no .
O6 C12 3.558(3) no .
O6 C18 2.715(3) no .
O7 C12 3.484(3) no .
O7 C13 3.504(2) no .
O7 C25 3.155(3) no .
O7 C29 3.540(3) no .
O7 C30 2.897(3) no .
O7 C31 3.528(2) no .
N1 C10 3.017(3) no .
C10 C13 3.340(3) no .
C10 C19 3.364(3) no .
C10 C20 3.125(3) no .
C10 C32 3.595(3) no .
C11 C30 3.523(3) no .
C12 C32 2.798(3) no .
C13 C33 3.182(3) no .
C14 C19 3.518(3) no .
C14 C29 2.765(3) no .
C14 C30 3.565(3) no .
C14 C33 3.027(3) no .
C15 C19 3.202(3) no .
C15 C24 2.783(3) no .
C16 C19 3.340(3) no .
C16 C28 2.776(3) no .
C18 C20 2.791(3) no .
C19 C22 3.374(3) no .
C19 C37 2.977(3) no .
C21 C27 2.796(3) no .
C23 C35 2.756(3) no .
C25 C26 2.843(3) no .
C31 C36 2.759(3) no .
C33 C34 3.557(3) no .
O1 O6 3.460(2) no 3_556
O2 O4 3.3101(18) no 2_457
O2 C10 3.343(2) no 2_457
O2 C13 3.576(2) no 2_457
O2 C22 3.417(2) no 2_457
O3 C28 3.329(3) no 2_467
O3 C35 3.333(3) no 1_465
O4 O2 3.3101(18) no 2_557
O4 C22 3.538(3) no 2_557
O5 N1 3.514(2) no 3_646
O5 C16 3.268(2) no 1_545
O5 C24 3.480(3) no 1_545
O5 C30 3.331(3) no 3_646
O5 C36 3.407(3) no 1_455
O6 O1 3.460(2) no 3_546
O6 C17 3.370(3) no 3_546
O6 C32 3.385(3) no 3_546
O7 C16 3.346(2) no 3_646
O7 C24 3.210(2) no 3_646
N1 O5 3.514(2) no 3_656
N8 C36 3.410(3) no 1_455
C10 O2 3.343(2) no 2_557
C12 C26 3.505(3) no 1_455
C12 C35 3.500(3) no 1_455
C13 O2 3.576(2) no 2_557
C16 O5 3.268(2) no 1_565
C16 O7 3.346(2) no 3_656
C17 O6 3.370(3) no 3_556
C18 C31 3.495(3) no 1_455
C22 O2 3.417(2) no 2_557
C22 O4 3.538(3) no 2_457
C22 C37 3.571(3) no 1_655
C24 O5 3.480(3) no 1_565
C24 O7 3.210(2) no 3_656
C26 C12 3.505(3) no 1_655
C26 C29 3.469(3) no 1_655
C28 O3 3.329(3) no 2_567
C29 C26 3.469(3) no 1_455
C29 C35 3.483(3) no 1_455
C30 O5 3.331(3) no 3_656
C31 C18 3.495(3) no 1_655
C32 O6 3.385(3) no 3_556
C35 O3 3.333(3) no 1_645
C35 C12 3.500(3) no 1_655
C35 C29 3.483(3) no 1_655
C36 O5 3.407(3) no 1_655
C36 N8 3.410(3) no 1_655
C37 C22 3.571(3) no 1_455
O1 H3 3.1227 no .
O1 H12 2.3475 no .
O1 H13 2.6453 no .
O1 H16 3.2317 no .
O1 H18 2.7116 no .
O1 H19 3.5588 no .
O1 H22 3.2539 no .
O1 H24 2.4251 no .
O2 H2 3.3168 no .
O2 H16 3.2105 no .
O2 H18 3.2492 no .
O2 H19 2.6574 no .
O2 H23 2.3757 no .
O2 H24 3.1308 no .
O3 H2 2.5859 no .
O4 H8 3.0273 no .
O4 H11 3.5853 no .
O4 H17 2.9847 no .
O4 H22 2.6914 no .
O5 H1 2.4598 no .
O6 H4 2.4230 no .
O7 H7 3.0265 no .
O7 H11 2.9652 no .
N1 H13 3.2380 no .
N1 H22 2.5934 no .
N8 H1 2.6180 no .
N8 H4 2.6080 no .
C10 H5 2.9935 no .
C10 H11 3.3578 no .
C11 H5 2.6521 no .
C11 H12 2.7011 no .
C11 H13 2.8259 no .
C11 H16 2.6528 no .
C11 H17 3.3615 no .
C11 H18 2.7722 no .
C12 H4 3.2631 no .
C13 H8 2.8518 no .
C13 H11 3.1729 no .
C13 H22 2.6628 no .
C14 H1 3.2715 no .
C14 H4 3.2629 no .
C14 H13 3.4670 no .
C14 H22 2.6904 no .
C15 H3 3.2467 no .
C15 H9 3.2508 no .
C15 H18 3.1896 no .
C15 H24 3.3109 no .
C16 H2 3.2489 no .
C16 H9 3.2504 no .
C16 H13 2.9417 no .
C16 H18 3.1958 no .
C16 H24 2.6053 no .
C17 H2 2.6819 no .
C17 H3 2.6682 no .
C17 H19 2.4924 no .
C17 H20 3.1710 no .
C17 H21 2.6369 no .
C18 H1 3.2635 no .
C19 H2 3.2102 no .
C19 H3 3.4504 no .
C19 H12 3.3553 no .
C19 H16 3.3719 no .
C19 H18 2.9174 no .
C19 H19 2.5869 no .
C19 H21 3.4688 no .
C19 H23 2.4602 no .
C20 H12 3.2586 no .
C20 H22 2.7919 no .
C20 H23 2.7556 no .
C21 H6 3.2570 no .
C21 H10 3.2498 no .
C21 H18 3.0326 no .
C22 H13 2.7456 no .
C22 H23 2.6641 no .
C23 H8 3.2671 no .
C23 H15 3.2243 no .
C24 H10 3.2460 no .
C24 H13 3.3678 no .
C24 H18 3.4876 no .
C25 H14 3.2611 no .
C26 H15 3.2664 no .
C27 H2 3.2507 no .
C27 H3 3.2477 no .
C28 H6 3.2488 no .
C28 H18 3.5034 no .
C29 H5 3.2280 no .
C29 H12 3.2293 no .
C30 H22 2.6224 no .
C31 H7 3.2742 no .
C31 H14 3.2186 no .
C32 H5 3.2565 no .
C32 H23 3.1862 no .
C33 H3 3.5897 no .
C33 H16 3.3359 no .
C33 H17 2.7517 no .
C33 H18 2.6714 no .
C33 H23 3.3513 no .
C34 H7 2.8534 no .
C34 H11 2.8224 no .
C35 H7 3.2733 no .
C36 H8 3.2763 no .
C37 H24 2.5002 no .
H1 H5 2.3288 no .
H2 H10 2.3092 no .
H2 H18 3.5806 no .
H2 H24 3.5792 no .
H3 H6 2.3208 no .
H3 H13 2.6906 no .
H3 H24 2.4061 no .
H4 H12 2.3299 no .
H5 H22 2.4369 no .
H5 H23 2.6718 no .
H6 H9 2.3253 no .
H6 H13 3.3927 no .
H7 H15 2.3398 no .
H8 H14 2.3417 no .
H9 H10 2.3261 no .
H11 H13 2.1868 no .
H11 H22 3.5383 no .
H12 H23 3.3811 no .
H12 H24 3.3705 no .
H13 H17 3.0404 no .
H13 H18 2.5588 no .
H13 H22 2.8400 no .
H14 H15 2.3029 no .
H16 H22 2.3798 no .
H16 H23 2.4168 no .
H17 H22 2.3189 no .
H17 H23 3.5253 no .
H18 H22 2.8311 no .
H18 H23 2.9890 no .
H19 H24 2.6410 no .
H20 H24 3.4148 no .
H21 H24 2.4188 no .
H22 H23 2.4156 no .
O2 H5 3.2402 no 2_457
O2 H16 3.0672 no 2_457
O2 H17 3.3360 no 2_457
O2 H22 2.5710 no 2_457
O3 H10 2.4187 no 2_467
O3 H14 2.6473 no 1_465
O3 H15 3.1966 no 1_465
O4 H12 3.4443 no 1_655
O4 H16 2.5866 no 2_557
O4 H19 2.8850 no 1_655
O4 H23 3.2716 no 2_557
O5 H3 3.1235 no 1_545
O5 H4 2.9792 no 3_546
O5 H6 3.5154 no 1_545
O5 H11 2.7003 no 3_646
O5 H12 3.1637 no 3_546
O5 H15 3.2782 no 1_455
O6 H3 3.4958 no 3_546
O6 H12 2.4774 no 3_546
O6 H21 3.3902 no 3_546
O6 H24 2.4277 no 3_546
O7 H3 2.8139 no 3_646
O7 H6 2.5290 no 3_646
O7 H11 3.3486 no 3_646
O7 H13 3.1796 no 3_646
N8 H11 3.1382 no 3_646
N8 H12 3.1555 no 3_546
N8 H15 3.5719 no 1_455
C11 H17 3.5302 no 2_457
C12 H8 3.4853 no 1_455
C12 H14 3.4679 no 1_455
C13 H16 3.3991 no 2_557
C15 H8 3.5011 no 2_457
C15 H9 3.4583 no 2_467
C15 H10 3.3784 no 2_467
C15 H14 3.1181 no 1_465
C16 H1 3.3416 no 1_565
C17 H14 3.2732 no 1_465
C17 H15 3.5351 no 1_465
C18 H15 3.2362 no 3_656
C20 H8 3.4024 no 1_455
C21 H14 3.0684 no 1_465
C22 H8 3.0135 no 2_457
C22 H19 3.2612 no 1_655
C22 H20 3.2042 no 1_655
C22 H23 3.2119 no 2_557
C23 H9 3.4967 no 1_545
C24 H1 2.8930 no 1_565
C24 H21 3.5147 no 1_655
C25 H6 3.1604 no 1_545
C25 H9 3.2003 no 1_545
C25 H11 3.4913 no 3_646
C26 H2 3.3765 no 2_557
C26 H16 3.3829 no 2_557
C27 H1 2.8187 no 1_565
C27 H2 3.1904 no 2_567
C27 H20 3.3455 no 1_655
C28 H1 3.2174 no 1_565
C28 H2 3.2456 no 2_567
C28 H8 3.5702 no 2_457
C28 H14 3.2533 no 2_457
C28 H20 3.4345 no 2_567
C30 H7 3.1427 no 3_656
C32 H7 3.5302 no 3_656
C33 H7 3.3781 no 3_656
C34 H3 3.2285 no 3_646
C34 H6 3.4483 no 3_646
C35 H1 3.5216 no 1_655
C35 H2 3.5292 no 2_557
C35 H9 3.2954 no 1_545
C35 H10 3.1458 no 2_557
C36 H4 3.4779 no 3_646
C36 H6 3.3489 no 1_545
C36 H9 3.0781 no 1_545
C36 H21 3.4209 no 1_645
C37 H10 3.1094 no 2_467
C37 H14 3.5853 no 1_465
C37 H15 3.4092 no 1_465
C37 H17 2.8017 no 1_455
C37 H18 3.5194 no 1_455
H1 C16 3.3416 no 1_545
H1 C24 2.8930 no 1_545
H1 C27 2.8187 no 1_545
H1 C28 3.2174 no 1_545
H1 C35 3.5216 no 1_455
H1 H6 3.2091 no 1_545
H1 H9 3.0851 no 1_545
H1 H14 3.2731 no 1_455
H2 C26 3.3765 no 2_457
H2 C27 3.1904 no 2_467
H2 C28 3.2456 no 2_467
H2 C35 3.5292 no 2_457
H2 H8 3.3249 no 2_457
H2 H9 2.5796 no 2_467
H2 H10 2.6978 no 2_467
H2 H14 3.1540 no 1_465
H2 H14 3.5707 no 2_457
H3 O5 3.1235 no 1_565
H3 O6 3.4958 no 3_556
H3 O7 2.8139 no 3_656
H3 C34 3.2285 no 3_656
H3 H4 3.3482 no 3_556
H4 O5 2.9792 no 3_556
H4 C36 3.4779 no 3_656
H4 H3 3.3482 no 3_546
H4 H15 2.7144 no 3_656
H4 H24 3.2088 no 3_546
H5 O2 3.2402 no 2_557
H5 H19 3.3756 no 2_557
H5 H20 3.2650 no 2_557
H6 O5 3.5154 no 1_565
H6 O7 2.5290 no 3_656
H6 C25 3.1604 no 1_565
H6 C34 3.4483 no 3_656
H6 C36 3.3489 no 1_565
H6 H1 3.2091 no 1_565
H6 H7 2.8897 no 1_565
H6 H11 3.2037 no 3_656
H6 H15 3.2270 no 1_565
H6 H21 3.2794 no 1_655
H7 C30 3.1427 no 3_646
H7 C32 3.5302 no 3_646
H7 C33 3.3781 no 3_646
H7 H6 2.8897 no 1_545
H7 H9 3.5713 no 1_545
H7 H11 2.6470 no 3_646
H7 H12 3.2733 no 3_646
H7 H13 3.1017 no 3_646
H8 C12 3.4853 no 1_655
H8 C15 3.5011 no 2_557
H8 C20 3.4024 no 1_655
H8 C22 3.0135 no 2_557
H8 C28 3.5702 no 2_557
H8 H2 3.3249 no 2_557
H8 H10 3.4825 no 2_557
H8 H16 2.6012 no 2_557
H8 H17 3.1787 no 2_557
H8 H18 2.7822 no 2_557
H9 C15 3.4583 no 2_567
H9 C23 3.4967 no 1_565
H9 C25 3.2003 no 1_565
H9 C35 3.2954 no 1_565
H9 C36 3.0781 no 1_565
H9 H1 3.0851 no 1_565
H9 H2 2.5796 no 2_567
H9 H7 3.5713 no 1_565
H9 H15 3.4006 no 1_565
H9 H20 3.2233 no 1_655
H9 H21 3.4897 no 1_655
H10 O3 2.4187 no 2_567
H10 C15 3.3784 no 2_567
H10 C35 3.1458 no 2_457
H10 C37 3.1094 no 2_567
H10 H2 2.6978 no 2_567
H10 H8 3.4825 no 2_457
H10 H14 2.5771 no 2_457
H10 H20 2.7694 no 2_567
H11 O5 2.7003 no 3_656
H11 O7 3.3486 no 3_656
H11 N8 3.1382 no 3_656
H11 C25 3.4913 no 3_656
H11 H6 3.2037 no 3_646
H11 H7 2.6470 no 3_656
H12 O4 3.4443 no 1_455
H12 O5 3.1637 no 3_556
H12 O6 2.4774 no 3_556
H12 N8 3.1555 no 3_556
H12 H7 3.2733 no 3_656
H12 H15 3.5837 no 3_656
H13 O7 3.1796 no 3_656
H13 H7 3.1017 no 3_656
H13 H21 3.4930 no 1_655
H14 O3 2.6473 no 1_645
H14 C12 3.4679 no 1_655
H14 C15 3.1181 no 1_645
H14 C17 3.2732 no 1_645
H14 C21 3.0684 no 1_645
H14 C28 3.2533 no 2_557
H14 C37 3.5853 no 1_645
H14 H1 3.2731 no 1_655
H14 H2 3.1540 no 1_645
H14 H2 3.5707 no 2_557
H14 H10 2.5771 no 2_557
H14 H21 3.5901 no 1_645
H14 H24 3.4956 no 1_645
H15 O3 3.1966 no 1_645
H15 O5 3.2782 no 1_655
H15 N8 3.5719 no 1_655
H15 C17 3.5351 no 1_645
H15 C18 3.2362 no 3_646
H15 C37 3.4092 no 1_645
H15 H4 2.7144 no 3_646
H15 H6 3.2270 no 1_545
H15 H9 3.4006 no 1_545
H15 H12 3.5837 no 3_646
H15 H21 2.8045 no 1_645
H15 H24 3.1153 no 1_645
H16 O2 3.0672 no 2_557
H16 O4 2.5866 no 2_457
H16 C13 3.3991 no 2_457
H16 C26 3.3829 no 2_457
H16 H8 2.6012 no 2_457
H16 H23 2.9919 no 2_557
H17 O2 3.3360 no 2_557
H17 C11 3.5302 no 2_557
H17 C37 2.8017 no 1_655
H17 H8 3.1787 no 2_457
H17 H19 2.3725 no 1_655
H17 H20 2.5396 no 1_655
H17 H21 3.0732 no 1_655
H17 H23 2.6101 no 2_557
H18 C37 3.5194 no 1_655
H18 H8 2.7822 no 2_457
H18 H19 3.4691 no 1_655
H18 H20 3.0122 no 1_655
H18 H21 3.5260 no 1_655
H19 O4 2.8850 no 1_455
H19 C22 3.2612 no 1_455
H19 H5 3.3756 no 2_457
H19 H17 2.3725 no 1_455
H19 H18 3.4691 no 1_455
H19 H23 3.3786 no 2_457
H20 C22 3.2042 no 1_455
H20 C27 3.3455 no 1_455
H20 C28 3.4345 no 2_467
H20 H5 3.2650 no 2_457
H20 H9 3.2233 no 1_455
H20 H10 2.7694 no 2_467
H20 H17 2.5396 no 1_455
H20 H18 3.0122 no 1_455
H21 O6 3.3902 no 3_556
H21 C24 3.5147 no 1_455
H21 C36 3.4209 no 1_465
H21 H6 3.2794 no 1_455
H21 H9 3.4897 no 1_455
H21 H13 3.4930 no 1_455
H21 H14 3.5901 no 1_465
H21 H15 2.8045 no 1_465
H21 H17 3.0732 no 1_455
H21 H18 3.5260 no 1_455
H22 O2 2.5710 no 2_557
H23 O4 3.2716 no 2_457
H23 C22 3.2119 no 2_457
H23 H16 2.9919 no 2_457
H23 H17 2.6101 no 2_457
H23 H19 3.3786 no 2_557
H24 O6 2.4277 no 3_556
H24 H4 3.2088 no 3_556
H24 H14 3.4956 no 1_465
H24 H15 3.1153 no 1_465

loop_
_geom_torsion_atom_site_label_1
_geom_torsion_atom_site_label_2
_geom_torsion_atom_site_label_3
_geom_torsion_atom_site_label_4
_geom_torsion
_geom_torsion_publ_flag
C11 O1 C19 O2 -7.6(3) no
C11 O1 C19 C17 169.99(11) no
C19 O1 C11 C10 -108.60(13) no
C19 O1 C11 C14 130.25(12) no
C37 O3 C17 C19 -71.02(18) no
C37 O3 C17 C21 170.83(14) no
C13 N1 C30 C33 -62.6(3) no
C30 N1 C13 O4 1.7(3) no
C30 N1 C13 C31 -177.14(14) no
C13 N1 C34 O7 -178.10(15) no
C13 N1 C34 C23 2.21(17) no
C34 N1 C13 O4 175.33(15) no
C34 N1 C13 C31 -3.46(17) no
C30 N1 C34 O7 -4.3(3) no
C30 N1 C34 C23 175.96(13) no
C34 N1 C30 C33 124.43(18) no
O5 N8 C29 C12 4.4(3) no
O5 N8 C29 C18 -174.65(14) no
O6 N8 C29 C12 -176.35(15) no
O6 N8 C29 C18 4.6(3) no
C22 C10 C11 O1 68.30(15) no
C22 C10 C11 C14 -173.15(12) no
C11 C10 C33 C30 -110.43(17) no
C33 C10 C11 O1 -55.62(15) no
C33 C10 C11 C14 62.93(16) no
C22 C10 C33 C30 126.29(16) no
O1 C11 C14 C20 -178.08(12) no
O1 C11 C14 C32 3.77(19) no
C10 C11 C14 C20 63.86(17) no
C10 C11 C14 C32 -114.29(15) no
C20 C12 C29 N8 179.73(14) no
C20 C12 C29 C18 -1.3(3) no
C29 C12 C20 C14 0.3(3) no
O4 C13 C31 C23 -175.34(16) no
O4 C13 C31 C26 3.6(3) no
N1 C13 C31 C23 3.40(17) no
N1 C13 C31 C26 -177.68(15) no
C11 C14 C20 C12 -177.41(13) no
C11 C14 C32 C18 177.14(13) no
C20 C14 C32 C18 -1.0(3) no
C32 C14 C20 C12 0.8(3) no
C21 C15 C28 C27 -1.7(3) no
C28 C15 C21 C16 0.8(3) no
C28 C15 C21 C17 176.84(14) no
C21 C16 C24 C27 -1.2(3) no
C24 C16 C21 C15 0.7(3) no
C24 C16 C21 C17 -175.39(13) no
O3 C17 C19 O1 162.07(12) no
O3 C17 C19 O2 -20.3(3) no
O3 C17 C21 C15 40.17(19) no
O3 C17 C21 C16 -143.82(13) no
C19 C17 C21 C15 -80.39(16) no
C19 C17 C21 C16 95.63(16) no
C21 C17 C19 O1 -78.51(15) no
C21 C17 C19 O2 99.14(18) no
C29 C18 C32 C14 0.1(3) no
C32 C18 C29 N8 -179.95(14) no
C32 C18 C29 C12 1.1(3) no
C25 C23 C31 C13 177.90(15) no
C25 C23 C31 C26 -1.1(3) no
C31 C23 C25 C36 0.6(3) no
C25 C23 C34 O7 0.3(3) no
C25 C23 C34 N1 -179.99(17) no
C34 C23 C25 C36 -179.34(16) no
C31 C23 C34 O7 -179.60(16) no
C31 C23 C34 N1 0.07(18) no
C34 C23 C31 C13 -2.15(18) no
C34 C23 C31 C26 178.82(13) no
C16 C24 C27 C28 0.3(3) no
C23 C25 C36 C35 0.1(3) no
C31 C26 C35 C36 -0.1(3) no
C35 C26 C31 C13 -177.93(15) no
C35 C26 C31 C23 0.9(3) no
C24 C27 C28 C15 1.1(3) no
N1 C30 C33 C10 -3.5(3) no
C26 C35 C36 C25 -0.4(3) no
